data_1550404
loop_
_publ_author_name
'Bakewell, Clare'
'White, Andrew J. P.'
'Crimmin, Mark Richard'

_publ_section_title
;
 Reversible Alkene Binding and Allylic C--H Activation with an
 Aluminium(I) Complex
;
_journal_name_full 'Chemical Science'
_journal_paper_doi 10.1039/C8SC04865G
_journal_year 2019
_chemical_formula_moiety 'C35 H53 Al N2, 0.5(C7 H8)'
_chemical_formula_sum 'C38.5 H57 Al N2'
_chemical_formula_weight 574.84
_space_group_crystal_system monoclinic
_space_group_IT_number 15
_space_group_name_Hall '-C 2yc'
_space_group_name_H-M_alt 'C 1 2/c 1'
_symmetry_space_group_name_Hall '-C 2yc'
_symmetry_space_group_name_H-M 'C 1 2/c 1'
_atom_sites_solution_hydrogens geom
_audit_creation_method SHELXL-2017/1
_audit_update_record
;
2018-09-27 deposited with the CCDC.
2019-01-07 downloaded from the CCDC.
;
_cell_angle_alpha 90
_cell_angle_beta 102.346(7)
_cell_angle_gamma 90
_cell_formula_units_Z 8
_cell_length_a 19.4468(12)
_cell_length_b 18.4781(7)
_cell_length_c 20.5105(13)
_cell_measurement_reflns_used 3216
_cell_measurement_temperature 173(2)
_cell_measurement_theta_max 27.3100
_cell_measurement_theta_min 2.5350
_cell_volume 7199.8(7)
_computing_cell_refinement 'CrysAlisPro, Rigaku OD'
_computing_data_collection 'CrysAlisPro, Rigaku OD'
_computing_data_reduction 'CrysAlisPro, Rigaku OD'
_computing_molecular_graphics 'Bruker SHELXTL'
_computing_publication_material 'CIFTAB-2014 (Sheldrick, 2017)'
_computing_structure_refinement 'SHELXL-2017/1 (Sheldrick, 2017)'
_computing_structure_solution 'SHELXS-2014 (Sheldrick, 2017)'
_diffrn_ambient_temperature 173(2)
_diffrn_detector_area_resol_mean 16.0382
_diffrn_measured_fraction_theta_full 0.988
_diffrn_measured_fraction_theta_max 0.805
_diffrn_measurement_device_type 'Agilent Xcalibur 3 E'
_diffrn_measurement_method 'omega scans'
_diffrn_radiation_type MoK\a
_diffrn_radiation_wavelength 0.71073
_diffrn_reflns_av_R_equivalents 0.0203
_diffrn_reflns_av_unetI/netI 0.0414
_diffrn_reflns_Laue_measured_fraction_full 0.988
_diffrn_reflns_Laue_measured_fraction_max 0.805
_diffrn_reflns_limit_h_max 17
_diffrn_reflns_limit_h_min -25
_diffrn_reflns_limit_k_max 24
_diffrn_reflns_limit_k_min -18
_diffrn_reflns_limit_l_max 25
_diffrn_reflns_limit_l_min -27
_diffrn_reflns_number 13050
_diffrn_reflns_point_group_measured_fraction_full 0.988
_diffrn_reflns_point_group_measured_fraction_max 0.805
_diffrn_reflns_theta_full 25.242
_diffrn_reflns_theta_max 28.360
_diffrn_reflns_theta_min 2.428
_diffrn_source 'Enhance (Mo) X-ray Source'
_exptl_absorpt_coefficient_mu 0.083
_exptl_absorpt_correction_T_max 0.981
_exptl_absorpt_correction_T_min 0.970
_exptl_absorpt_correction_type analytical
_exptl_absorpt_process_details
; 
CrysAlisPro 1.171.38.46 (Rigaku Oxford Diffraction, 2015) 
Analytical numeric absorption correction using a multifaceted crystal 
model based on expressions derived by R.C. Clark & J.S. Reid. 
(Clark, R. C. & Reid, J. S. (1995). Acta Cryst. A51, 887-897) 
Empirical absorption correction using spherical harmonics, 
implemented in SCALE3 ABSPACK scaling algorithm. 
;
_exptl_crystal_colour 'Dark orange'
_exptl_crystal_density_diffrn 1.061
_exptl_crystal_description blocks
_exptl_crystal_F_000 2520
_exptl_crystal_size_max 0.483
_exptl_crystal_size_mid 0.307
_exptl_crystal_size_min 0.258
_refine_diff_density_max 0.545
_refine_diff_density_min -0.625
_refine_diff_density_rms 0.043
_refine_ls_extinction_method none
_refine_ls_goodness_of_fit_ref 1.022
_refine_ls_hydrogen_treatment constr
_refine_ls_matrix_type full
_refine_ls_number_parameters 428
_refine_ls_number_reflns 7244
_refine_ls_number_restraints 310
_refine_ls_restrained_S_all 1.025
_refine_ls_R_factor_all 0.1114
_refine_ls_R_factor_gt 0.0752
_refine_ls_shift/su_max 0.001
_refine_ls_shift/su_mean 0.000
_refine_ls_structure_factor_coef Fsqd
_refine_ls_weighting_details 'w=1/[\s^2^(Fo^2^)+(0.0763P)^2^+11.4769P] where P=(Fo^2^+2Fc^2^)/3'
_refine_ls_weighting_scheme calc
_refine_ls_wR_factor_gt 0.1808
_refine_ls_wR_factor_ref 0.2093
_reflns_Friedel_coverage 0.000
_reflns_number_gt 4860
_reflns_number_total 7244
_reflns_threshold_expression 'I > 2\s(I)'
_cod_data_source_file c8sc04865g2.cif
_cod_data_source_block 2d
_cod_original_formula_sum 'C38.50 H57 Al N2'
_cod_database_code 1550404
_shelx_shelxl_version_number 2017/1
_shelx_space_group_comment
; 
The symmetry employed for this shelxl refinement is uniquely defined 
by the following loop, which should always be used as a source of 
symmetry information in preference to the above space-group names. 
They are only intended as comments. 
;

loop_
_space_group_symop_operation_xyz
'x, y, z'
'-x, y, -z+1/2'
'x+1/2, y+1/2, z'
'-x+1/2, y+1/2, -z+1/2'
'-x, -y, -z'
'x, -y, z-1/2'
'-x+1/2, -y+1/2, -z'
'x+1/2, -y+1/2, z-1/2'

loop_
_atom_site_label
_atom_site_type_symbol
_atom_site_fract_x
_atom_site_fract_y
_atom_site_fract_z
_atom_site_U_iso_or_equiv
_atom_site_adp_type
_atom_site_occupancy
_atom_site_site_symmetry_order
_atom_site_calc_flag
_atom_site_refinement_flags_posn
_atom_site_refinement_flags_adp
_atom_site_refinement_flags_occupancy
_atom_site_disorder_assembly
_atom_site_disorder_group
Al1 Al 0.19897(5) 0.22005(4) 0.25515(4) 0.0532(3) Uani 1 1 d . . . . .
C1 C 0.21362(15) 0.29905(15) 0.13947(13) 0.0472(7) Uani 1 1 d . . . . .
N1 N 0.21169(11) 0.23396(11) 0.16739(10) 0.0386(5) Uani 1 1 d . . . . .
C2 C 0.20659(16) 0.36347(15) 0.17309(13) 0.0536(7) Uani 1 1 d . . . . .
H2 H 0.202662 0.406311 0.146941 0.064 Uiso 1 1 calc R U . . .
C3 C 0.20460(15) 0.37298(14) 0.24032(13) 0.0478(7) Uani 1 1 d . . . . .
N3 N 0.20275(11) 0.31772(11) 0.28131(10) 0.0409(5) Uani 1 1 d D . . . .
C4 C 0.2275(2) 0.30574(18) 0.07015(15) 0.0726(10) Uani 1 1 d . . . . .
H4A H 0.277394 0.296123 0.071549 0.109 Uiso 1 1 calc R U . . .
H4B H 0.215744 0.354794 0.053258 0.109 Uiso 1 1 calc R U . . .
H4C H 0.198524 0.270630 0.040590 0.109 Uiso 1 1 calc R U . . .
C5 C 0.2070(2) 0.44941(15) 0.26551(16) 0.0716(10) Uani 1 1 d . . . . .
H5A H 0.161400 0.462024 0.275539 0.107 Uiso 1 1 calc R U . . .
H5B H 0.217190 0.482306 0.231316 0.107 Uiso 1 1 calc R U . . .
H5C H 0.243914 0.453786 0.306125 0.107 Uiso 1 1 calc R U . . .
C6 C 0.22570(14) 0.16981(13) 0.13132(12) 0.0399(6) Uani 1 1 d . . . . .
C7 C 0.29570(14) 0.14665(14) 0.13802(13) 0.0446(6) Uani 1 1 d . . . . .
C8 C 0.30738(16) 0.08496(15) 0.10309(15) 0.0521(7) Uani 1 1 d . . . . .
H8 H 0.354287 0.068448 0.106552 0.063 Uiso 1 1 calc R U . . .
C9 C 0.25341(17) 0.04737(16) 0.06392(15) 0.0569(8) Uani 1 1 d . . . . .
H9 H 0.262962 0.005709 0.040202 0.068 Uiso 1 1 calc R U . . .
C10 C 0.18558(17) 0.07009(16) 0.05910(15) 0.0565(7) Uani 1 1 d . . . . .
H10 H 0.148322 0.043365 0.032188 0.068 Uiso 1 1 calc R U . . .
C11 C 0.16963(15) 0.13142(15) 0.09259(13) 0.0473(6) Uani 1 1 d . . . . .
C12 C 0.35729(15) 0.18544(17) 0.18170(16) 0.0571(8) Uani 1 1 d . . . . .
H12 H 0.338524 0.227633 0.203005 0.069 Uiso 1 1 calc R U . . .
C13 C 0.3969(2) 0.1363(2) 0.2372(2) 0.0899(12) Uani 1 1 d . . . . .
H13A H 0.364111 0.117467 0.263245 0.135 Uiso 1 1 calc R U . . .
H13B H 0.434145 0.164008 0.266388 0.135 Uiso 1 1 calc R U . . .
H13C H 0.417921 0.095845 0.217370 0.135 Uiso 1 1 calc R U . . .
C14 C 0.4087(2) 0.2140(2) 0.1412(2) 0.0953(13) Uani 1 1 d . . . . .
H14A H 0.429746 0.173273 0.121871 0.143 Uiso 1 1 calc R U . . .
H14B H 0.445912 0.241849 0.170392 0.143 Uiso 1 1 calc R U . . .
H14C H 0.383609 0.245297 0.105337 0.143 Uiso 1 1 calc R U . . .
C15 C 0.09357(16) 0.15518(18) 0.08570(17) 0.0628(8) Uani 1 1 d . . . . .
H15 H 0.092820 0.191634 0.121578 0.075 Uiso 1 1 calc R U . . .
C16 C 0.0660(2) 0.1926(4) 0.0197(3) 0.138(2) Uani 1 1 d . . . . .
H16A H 0.096211 0.233889 0.015245 0.207 Uiso 1 1 calc R U . . .
H16B H 0.017862 0.209573 0.017855 0.207 Uiso 1 1 calc R U . . .
H16C H 0.065928 0.158406 -0.016909 0.207 Uiso 1 1 calc R U . . .
C17 C 0.0455(2) 0.0942(3) 0.0960(3) 0.1068(16) Uani 1 1 d . . . . .
H17A H 0.044949 0.057098 0.061753 0.160 Uiso 1 1 calc R U . . .
H17B H -0.002272 0.112888 0.092785 0.160 Uiso 1 1 calc R U . . .
H17C H 0.062554 0.072840 0.140294 0.160 Uiso 1 1 calc R U . . .
C18 C 0.2072(3) 0.3322(3) 0.35090(16) 0.0449(13) Uani 0.798(19) 1 d DG U P A 1
C19 C 0.1476(3) 0.3423(3) 0.3770(3) 0.0462(12) Uani 0.798(19) 1 d DG U P A 1
C20 C 0.1542(4) 0.3509(2) 0.4454(3) 0.0604(14) Uani 0.798(19) 1 d DG U P A 1
H20A H 0.113432 0.357774 0.463301 0.073 Uiso 0.798(19) 1 calc R U P A 1
C21 C 0.2204(5) 0.3495(2) 0.48766(17) 0.0625(16) Uani 0.798(19) 1 d DG U P A 1
H21A H 0.224902 0.355414 0.534395 0.075 Uiso 0.798(19) 1 calc R U P A 1
C22 C 0.2800(4) 0.3394(2) 0.46151(15) 0.0579(13) Uani 0.798(19) 1 d DG U P A 1
H22A H 0.325262 0.338490 0.490375 0.069 Uiso 0.798(19) 1 calc R U P A 1
C23 C 0.2734(3) 0.3308(3) 0.39313(16) 0.0531(13) Uani 0.798(19) 1 d DG U P A 1
C24 C 0.0733(4) 0.3467(3) 0.3329(4) 0.0578(14) Uani 0.798(19) 1 d D U P A 1
H24A H 0.077127 0.340287 0.285416 0.069 Uiso 0.798(19) 1 calc R U P A 1
C25 C 0.0405(5) 0.4210(4) 0.3397(6) 0.098(2) Uani 0.798(19) 1 d D U P A 1
H25A H 0.071358 0.458973 0.328762 0.147 Uiso 0.798(19) 1 calc R U P A 1
H25B H -0.005568 0.423983 0.308949 0.147 Uiso 0.798(19) 1 calc R U P A 1
H25C H 0.034642 0.427561 0.385588 0.147 Uiso 0.798(19) 1 calc R U P A 1
C26 C 0.0255(4) 0.2872(4) 0.3498(6) 0.102(2) Uani 0.798(19) 1 d D U P A 1
H26A H -0.021311 0.291717 0.320756 0.153 Uiso 0.798(19) 1 calc R U P A 1
H26B H 0.045454 0.239807 0.343058 0.153 Uiso 0.798(19) 1 calc R U P A 1
H26C H 0.021802 0.292025 0.396529 0.153 Uiso 0.798(19) 1 calc R U P A 1
C27 C 0.3418(3) 0.3211(3) 0.3673(3) 0.0595(15) Uani 0.798(19) 1 d D U P A 1
H27A H 0.328002 0.313355 0.317946 0.071 Uiso 0.798(19) 1 calc R U P A 1
C28 C 0.3856(4) 0.2559(3) 0.3972(4) 0.0788(17) Uani 0.798(19) 1 d D U P A 1
H28A H 0.428057 0.252876 0.378756 0.118 Uiso 0.798(19) 1 calc R U P A 1
H28B H 0.399166 0.261308 0.445797 0.118 Uiso 0.798(19) 1 calc R U P A 1
H28C H 0.357834 0.211580 0.386278 0.118 Uiso 0.798(19) 1 calc R U P A 1
C29 C 0.3878(5) 0.3901(4) 0.3794(7) 0.099(2) Uani 0.798(19) 1 d D U P A 1
H29A H 0.359684 0.431966 0.360210 0.148 Uiso 0.798(19) 1 calc R U P A 1
H29B H 0.404674 0.397385 0.427476 0.148 Uiso 0.798(19) 1 calc R U P A 1
H29C H 0.428074 0.384584 0.358158 0.148 Uiso 0.798(19) 1 calc R U P A 1
C18' C 0.2201(9) 0.3292(14) 0.3556(5) 0.030(4) Uiso 0.202(19) 1 d DG U P A 2
C19' C 0.1652(7) 0.3370(12) 0.3888(7) 0.063(6) Uiso 0.202(19) 1 d DG U P A 2
C20' C 0.1796(9) 0.3465(10) 0.4576(7) 0.038(4) Uiso 0.202(19) 1 d DG U P A 2
H20B H 0.142076 0.351887 0.480213 0.046 Uiso 0.202(19) 1 calc R U P A 2
C21' C 0.2489(10) 0.3481(9) 0.4933(5) 0.050(4) Uiso 0.202(19) 1 d DG U P A 2
H21B H 0.258773 0.354638 0.540302 0.060 Uiso 0.202(19) 1 calc R U P A 2
C22' C 0.3038(8) 0.3403(11) 0.4602(7) 0.058(5) Uiso 0.202(19) 1 d DG U P A 2
H22B H 0.351182 0.341406 0.484551 0.070 Uiso 0.202(19) 1 calc R U P A 2
C23' C 0.2894(8) 0.3308(13) 0.3913(7) 0.028(3) Uiso 0.202(19) 1 d DG U P A 2
C24' C 0.0892(9) 0.3361(13) 0.3504(11) 0.054(6) Uiso 0.202(19) 1 d D U P A 2
H24B H 0.090417 0.319642 0.304192 0.065 Uiso 0.202(19) 1 calc R U P A 2
C25' C 0.0531(17) 0.4099(15) 0.343(2) 0.086(8) Uiso 0.202(19) 1 d D U P A 2
H25D H 0.004533 0.404558 0.317468 0.129 Uiso 0.202(19) 1 calc R U P A 2
H25E H 0.052949 0.429938 0.386900 0.129 Uiso 0.202(19) 1 calc R U P A 2
H25F H 0.078670 0.442732 0.318714 0.129 Uiso 0.202(19) 1 calc R U P A 2
C26' C 0.0425(13) 0.2812(13) 0.3774(15) 0.075(6) Uiso 0.202(19) 1 d D U P A 2
H26D H -0.005558 0.283424 0.350492 0.112 Uiso 0.202(19) 1 calc R U P A 2
H26E H 0.061392 0.232299 0.375077 0.112 Uiso 0.202(19) 1 calc R U P A 2
H26F H 0.042067 0.292915 0.423936 0.112 Uiso 0.202(19) 1 calc R U P A 2
C27' C 0.3524(11) 0.3329(14) 0.3585(13) 0.057(6) Uiso 0.202(19) 1 d D U P A 2
H27B H 0.335391 0.334042 0.308927 0.068 Uiso 0.202(19) 1 calc R U P A 2
C28' C 0.3962(16) 0.2636(15) 0.3782(18) 0.087(8) Uiso 0.202(19) 1 d D U P A 2
H28D H 0.437098 0.264055 0.357372 0.131 Uiso 0.202(19) 1 calc R U P A 2
H28E H 0.412124 0.261670 0.426795 0.131 Uiso 0.202(19) 1 calc R U P A 2
H28F H 0.367095 0.221076 0.362795 0.131 Uiso 0.202(19) 1 calc R U P A 2
C29' C 0.400(2) 0.3986(16) 0.380(3) 0.102(8) Uiso 0.202(19) 1 d D U P A 2
H29D H 0.439398 0.397719 0.358037 0.153 Uiso 0.202(19) 1 calc R U P A 2
H29E H 0.372384 0.443071 0.368242 0.153 Uiso 0.202(19) 1 calc R U P A 2
H29F H 0.417250 0.397170 0.428826 0.153 Uiso 0.202(19) 1 calc R U P A 2
C31 C 0.2472(5) 0.1373(6) 0.3117(6) 0.036(3) Uiso 0.434(3) 1 d D U P B 1
H31A H 0.261465 0.095012 0.288034 0.044 Uiso 0.434(3) 1 calc R U P B 1
H31B H 0.280321 0.149786 0.353889 0.044 Uiso 0.434(3) 1 calc R U P B 1
C32 C 0.1667(4) 0.1472(3) 0.3093(4) 0.0448(16) Uiso 0.434(3) 1 d D U P B 1
H32A H 0.161422 0.170329 0.351986 0.054 Uiso 0.434(3) 1 calc R U P B 1
C33 C 0.1191(4) 0.0800(4) 0.2976(5) 0.075(2) Uiso 0.434(3) 1 d D U P B 1
H33A H 0.119384 0.060548 0.252677 0.090 Uiso 0.434(3) 1 calc R U P B 1
H33B H 0.070270 0.095335 0.297546 0.090 Uiso 0.434(3) 1 calc R U P B 1
C34 C 0.1395(9) 0.0180(7) 0.3494(8) 0.123(5) Uiso 0.434(3) 1 d D U P B 1
H34A H 0.181013 -0.007702 0.339965 0.148 Uiso 0.434(3) 1 calc R U P B 1
H34B H 0.153607 0.039594 0.394461 0.148 Uiso 0.434(3) 1 calc R U P B 1
C35 C 0.0805(7) -0.0380(7) 0.3501(7) 0.124(4) Uiso 0.434(3) 1 d D U P B 1
H35A H 0.085949 -0.061077 0.394465 0.149 Uiso 0.434(3) 1 calc R U P B 1
H35B H 0.033395 -0.015292 0.337778 0.149 Uiso 0.434(3) 1 calc R U P B 1
C36 C 0.0918(6) -0.0932(6) 0.2967(6) 0.105(4) Uiso 0.434(3) 1 d D U P B 1
H36A H 0.056619 -0.131756 0.292954 0.157 Uiso 0.434(3) 1 calc R U P B 1
H36B H 0.086968 -0.068680 0.253624 0.157 Uiso 0.434(3) 1 calc R U P B 1
H36C H 0.139089 -0.114087 0.309842 0.157 Uiso 0.434(3) 1 calc R U P B 1
C31' C 0.2366(7) 0.1395(10) 0.3095(10) 0.054(6) Uiso 0.336(3) 1 d D U P B 2
H31C H 0.267671 0.106117 0.291402 0.065 Uiso 0.336(3) 1 calc R U P B 2
H31D H 0.251506 0.148185 0.358126 0.065 Uiso 0.336(3) 1 calc R U P B 2
C32' C 0.1565(5) 0.1334(6) 0.2804(5) 0.043(2) Uiso 0.336(3) 1 d D U P B 2
H32B H 0.147641 0.098472 0.242302 0.051 Uiso 0.336(3) 1 calc R U P B 2
C33' C 0.1155(5) 0.1116(5) 0.3312(5) 0.060(2) Uiso 0.336(3) 1 d D U P B 2
H33C H 0.065128 0.122298 0.313036 0.072 Uiso 0.336(3) 1 calc R U P B 2
H33D H 0.130926 0.141862 0.371472 0.072 Uiso 0.336(3) 1 calc R U P B 2
C34' C 0.1222(5) 0.0313(4) 0.3524(5) 0.042(2) Uiso 0.336(3) 1 d D U P B 2
H34C H 0.172723 0.018292 0.364951 0.051 Uiso 0.336(3) 1 calc R U P B 2
H34D H 0.101762 0.024623 0.392197 0.051 Uiso 0.336(3) 1 calc R U P B 2
C35' C 0.0851(9) -0.0200(7) 0.2968(7) 0.115(5) Uiso 0.336(3) 1 d D U P B 2
H35C H 0.109577 -0.021687 0.259221 0.138 Uiso 0.336(3) 1 calc R U P B 2
H35D H 0.035313 -0.005998 0.279878 0.138 Uiso 0.336(3) 1 calc R U P B 2
C36' C 0.0912(13) -0.0934(9) 0.3352(13) 0.152(7) Uiso 0.336(3) 1 d D U P B 2
H36D H 0.069048 -0.131761 0.304846 0.228 Uiso 0.336(3) 1 calc R U P B 2
H36E H 0.140971 -0.105032 0.352142 0.228 Uiso 0.336(3) 1 calc R U P B 2
H36F H 0.067419 -0.089493 0.372601 0.228 Uiso 0.336(3) 1 calc R U P B 2
C31" C 0.1058(6) 0.1648(7) 0.2583(7) 0.054(3) Uiso 0.230(3) 1 d D U P B 3
H31E H 0.080008 0.178847 0.293094 0.065 Uiso 0.230(3) 1 calc R U P B 3
H31F H 0.075878 0.148481 0.215565 0.065 Uiso 0.230(3) 1 calc R U P B 3
C32" C 0.1805(9) 0.1295(9) 0.2814(8) 0.060(5) Uiso 0.230(3) 1 d D U P B 3
H32C H 0.187936 0.094189 0.246546 0.073 Uiso 0.230(3) 1 calc R U P B 3
C33" C 0.2001(10) 0.0946(12) 0.3471(10) 0.134(7) Uiso 0.230(3) 1 d D U P B 3
H33E H 0.211432 0.133959 0.380448 0.161 Uiso 0.230(3) 1 calc R U P B 3
H33F H 0.244588 0.068143 0.347995 0.161 Uiso 0.230(3) 1 calc R U P B 3
C34" C 0.1489(11) 0.0402(9) 0.3738(9) 0.075(5) Uiso 0.230(3) 1 d D U P B 3
H34E H 0.172158 0.020115 0.417711 0.091 Uiso 0.230(3) 1 calc R U P B 3
H34F H 0.105148 0.065098 0.378338 0.091 Uiso 0.230(3) 1 calc R U P B 3
C35" C 0.1325(19) -0.0210(13) 0.3203(13) 0.161(10) Uiso 0.230(3) 1 d D U P B 3
H35E H 0.174509 -0.037950 0.304604 0.193 Uiso 0.230(3) 1 calc R U P B 3
H35F H 0.093772 -0.008909 0.282108 0.193 Uiso 0.230(3) 1 calc R U P B 3
C36" C 0.1095(19) -0.0738(15) 0.3729(16) 0.164(10) Uiso 0.230(3) 1 d D U P B 3
H36G H 0.095256 -0.120488 0.351634 0.247 Uiso 0.230(3) 1 calc R U P B 3
H36H H 0.149205 -0.080951 0.410762 0.247 Uiso 0.230(3) 1 calc R U P B 3
H36I H 0.069927 -0.052435 0.388673 0.247 Uiso 0.230(3) 1 calc R U P B 3
C40 C -0.1031(8) 0.4756(8) -0.0773(7) 0.082(3) Uiso 0.332(5) 1 d . U P C -1
H40A H -0.096727 0.427669 -0.095657 0.123 Uiso 0.332(5) 1 calc R U P C -1
H40B H -0.144516 0.474906 -0.057203 0.123 Uiso 0.332(5) 1 calc R U P C -1
H40C H -0.109919 0.511604 -0.113181 0.123 Uiso 0.332(5) 1 calc R U P C -1
C41 C -0.0403(4) 0.4944(5) -0.0261(4) 0.054(2) Uiso 0.332(5) 1 d G U P C -1
C42 C -0.0316(5) 0.5586(4) 0.0101(5) 0.079(4) Uiso 0.332(5) 1 d G U P C -1
H42A H -0.068043 0.593812 0.002862 0.094 Uiso 0.332(5) 1 calc R U P C -1
C43 C 0.0303(6) 0.5712(4) 0.0569(5) 0.070(3) Uiso 0.332(5) 1 d G U P C -1
H43A H 0.036245 0.615036 0.081626 0.084 Uiso 0.332(5) 1 calc R U P C -1
C44 C 0.0836(4) 0.5196(7) 0.0675(4) 0.079(4) Uiso 0.332(5) 1 d G U P C -1
H44A H 0.125925 0.528226 0.099463 0.094 Uiso 0.332(5) 1 calc R U P C -1
C45 C 0.0749(4) 0.4554(6) 0.0313(5) 0.087(3) Uiso 0.332(5) 1 d G U P C -1
H45A H 0.111318 0.420192 0.038537 0.104 Uiso 0.332(5) 1 calc R U P C -1
C46 C 0.0130(5) 0.4428(4) -0.0155(4) 0.060(3) Uiso 0.332(5) 1 d G U P C -1
H46A H 0.007031 0.398966 -0.040228 0.072 Uiso 0.332(5) 1 calc R U P C -1
C40' C -0.0609(15) 0.4422(15) -0.0806(14) 0.081(5) Uiso 0.168(5) 1 d . U P C -2
H40D H -0.107446 0.464125 -0.095945 0.122 Uiso 0.168(5) 1 calc R U P C -2
H40E H -0.035713 0.442085 -0.117170 0.122 Uiso 0.168(5) 1 calc R U P C -2
H40F H -0.066306 0.392428 -0.066070 0.122 Uiso 0.168(5) 1 calc R U P C -2
C41' C -0.0246(9) 0.4804(10) -0.0298(9) 0.063(4) Uiso 0.168(5) 1 d G U P C -2
C42' C 0.0421(10) 0.4516(7) -0.0059(9) 0.071(5) Uiso 0.168(5) 1 d G U P C -2
H42B H 0.054556 0.406464 -0.022407 0.085 Uiso 0.168(5) 1 calc R U P C -2
C43' C 0.0906(7) 0.4888(11) 0.0420(9) 0.065(4) Uiso 0.168(5) 1 d G U P C -2
H43B H 0.136193 0.469147 0.058250 0.078 Uiso 0.168(5) 1 calc R U P C -2
C44' C 0.0724(9) 0.5548(11) 0.0661(8) 0.073(5) Uiso 0.168(5) 1 d G U P C -2
H44B H 0.105576 0.580280 0.098814 0.088 Uiso 0.168(5) 1 calc R U P C -2
C45' C 0.0058(10) 0.5836(8) 0.0423(11) 0.077(4) Uiso 0.168(5) 1 d G U P C -2
H45B H -0.006678 0.628733 0.058721 0.092 Uiso 0.168(5) 1 calc R U P C -2
C46' C -0.0427(7) 0.5464(10) -0.0057(11) 0.067(5) Uiso 0.168(5) 1 d G U P C -2
H46B H -0.088316 0.566052 -0.021936 0.080 Uiso 0.168(5) 1 calc R U P C -2

loop_
_atom_site_aniso_label
_atom_site_aniso_U_11
_atom_site_aniso_U_22
_atom_site_aniso_U_33
_atom_site_aniso_U_23
_atom_site_aniso_U_13
_atom_site_aniso_U_12
Al1 0.0841(7) 0.0398(4) 0.0455(5) -0.0062(4) 0.0355(5) -0.0128(4)
C1 0.0587(17) 0.0486(15) 0.0374(13) 0.0058(12) 0.0173(12) 0.0155(13)
N1 0.0447(12) 0.0398(11) 0.0335(10) -0.0023(9) 0.0132(9) 0.0051(9)
C2 0.082(2) 0.0414(14) 0.0422(15) 0.0112(12) 0.0244(14) 0.0172(14)
C3 0.0654(18) 0.0391(14) 0.0441(14) 0.0015(12) 0.0235(13) 0.0076(13)
N3 0.0539(13) 0.0381(11) 0.0356(11) -0.0025(9) 0.0203(10) -0.0013(10)
C4 0.126(3) 0.0596(19) 0.0425(16) 0.0095(14) 0.0401(19) 0.025(2)
C5 0.128(3) 0.0390(15) 0.0576(19) 0.0020(14) 0.042(2) 0.0129(18)
C6 0.0498(15) 0.0383(13) 0.0342(12) 0.0007(10) 0.0146(11) 0.0040(12)
C7 0.0477(15) 0.0460(14) 0.0445(14) 0.0034(12) 0.0196(12) 0.0038(12)
C8 0.0597(17) 0.0457(15) 0.0586(17) 0.0040(13) 0.0292(14) 0.0130(14)
C9 0.081(2) 0.0447(15) 0.0514(17) -0.0055(13) 0.0274(16) 0.0063(16)
C10 0.070(2) 0.0500(16) 0.0508(17) -0.0102(13) 0.0147(15) -0.0038(15)
C11 0.0541(16) 0.0492(15) 0.0398(14) -0.0021(12) 0.0125(12) 0.0026(13)
C12 0.0453(16) 0.0553(17) 0.073(2) -0.0061(15) 0.0186(14) 0.0004(14)
C13 0.071(2) 0.100(3) 0.087(3) 0.012(2) -0.009(2) -0.013(2)
C14 0.073(2) 0.089(3) 0.133(4) 0.010(3) 0.041(2) -0.020(2)
C15 0.0484(17) 0.071(2) 0.066(2) -0.0110(16) 0.0038(15) 0.0048(15)
C16 0.083(3) 0.204(6) 0.117(4) 0.049(4) 0.000(3) 0.052(4)
C17 0.059(2) 0.104(3) 0.163(5) -0.007(3) 0.035(3) -0.010(2)
C18 0.064(3) 0.037(2) 0.040(2) -0.0011(16) 0.0243(18) -0.002(2)
C19 0.067(3) 0.0375(19) 0.043(2) -0.0016(16) 0.030(2) -0.005(2)
C20 0.082(4) 0.061(3) 0.049(3) -0.003(2) 0.039(3) -0.003(3)
C21 0.088(5) 0.069(3) 0.036(2) -0.0009(18) 0.025(2) 0.000(3)
C22 0.076(4) 0.056(2) 0.043(2) -0.0011(17) 0.015(2) 0.000(2)
C23 0.070(3) 0.045(2) 0.051(2) -0.0011(16) 0.028(2) -0.001(3)
C24 0.061(3) 0.060(3) 0.059(3) -0.005(2) 0.029(3) 0.004(3)
C25 0.092(5) 0.092(4) 0.113(5) -0.030(4) 0.030(4) 0.028(3)
C26 0.077(4) 0.121(5) 0.111(6) 0.015(4) 0.024(4) -0.034(3)
C27 0.066(3) 0.063(3) 0.052(3) 0.003(2) 0.018(2) -0.005(2)
C28 0.071(3) 0.081(3) 0.087(4) 0.004(3) 0.021(3) 0.012(3)
C29 0.085(4) 0.088(4) 0.131(5) -0.005(4) 0.041(4) -0.027(3)

loop_
_atom_type_symbol
_atom_type_description
_atom_type_scat_dispersion_real
_atom_type_scat_dispersion_imag
_atom_type_scat_source
C C 0.0033 0.0016 'International Tables Vol C Tables 4.2.6.8 and 6.1.1.4'
H H 0.0000 0.0000 'International Tables Vol C Tables 4.2.6.8 and 6.1.1.4'
N N 0.0061 0.0033 'International Tables Vol C Tables 4.2.6.8 and 6.1.1.4'
Al Al 0.0645 0.0514 'International Tables Vol C Tables 4.2.6.8 and 6.1.1.4'

loop_
_geom_angle_atom_site_label_1
_geom_angle_atom_site_label_2
_geom_angle_atom_site_label_3
_geom_angle
C32" Al1 N3 142.9(6)
C32" Al1 N1 118.8(6)
N3 Al1 N1 97.84(9)
N3 Al1 C31' 126.5(6)
N1 Al1 C31' 123.5(5)
N3 Al1 C32' 135.7(3)
N1 Al1 C32' 121.5(3)
C31' Al1 C32' 47.6(4)
N3 Al1 C32 120.2(2)
N1 Al1 C32 140.1(2)
N3 Al1 C31 125.2(3)
N1 Al1 C31 120.7(3)
C32 Al1 C31 46.5(3)
C32" Al1 C31" 46.7(5)
N3 Al1 C31" 116.1(4)
N1 Al1 C31" 112.8(4)
N1 C1 C2 122.7(2)
N1 C1 C4 120.3(2)
C2 C1 C4 116.9(2)
C1 N1 C6 119.4(2)
C1 N1 Al1 123.58(17)
C6 N1 Al1 116.85(15)
C1 C2 C3 128.3(2)
N3 C3 C2 122.5(2)
N3 C3 C5 120.6(2)
C2 C3 C5 116.9(2)
C3 N3 C18 118.8(3)
C3 N3 C18' 120.2(10)
C3 N3 Al1 124.21(17)
C18 N3 Al1 116.9(3)
C18' N3 Al1 114.2(10)
C11 C6 C7 121.5(2)
C11 C6 N1 119.7(2)
C7 C6 N1 118.8(2)
C8 C7 C6 117.4(3)
C8 C7 C12 119.8(2)
C6 C7 C12 122.7(2)
C9 C8 C7 122.0(3)
C8 C9 C10 119.6(3)
C9 C10 C11 121.8(3)
C10 C11 C6 117.6(3)
C10 C11 C15 120.2(3)
C6 C11 C15 122.1(2)
C7 C12 C14 111.7(3)
C7 C12 C13 111.6(3)
C14 C12 C13 109.0(3)
C17 C15 C16 110.8(4)
C17 C15 C11 113.0(3)
C16 C15 C11 111.5(3)
C19 C18 C23 120.0
C19 C18 N3 122.0(2)
C23 C18 N3 117.8(2)
C18 C19 C20 120.0
C18 C19 C24 122.5(2)
C20 C19 C24 117.5(2)
C21 C20 C19 120.0
C20 C21 C22 120.0
C23 C22 C21 120.0
C22 C23 C18 120.0
C22 C23 C27 117.4(3)
C18 C23 C27 122.6(3)
C26 C24 C19 111.7(5)
C26 C24 C25 109.8(4)
C19 C24 C25 110.6(5)
C28 C27 C23 113.7(5)
C28 C27 C29 109.4(5)
C23 C27 C29 111.1(5)
C19' C18' C23' 120.0
C19' C18' N3 118.8(9)
C23' C18' N3 121.2(9)
C18' C19' C20' 120.0
C18' C19' C24' 120.6(11)
C20' C19' C24' 119.4(11)
C21' C20' C19' 120.0
C20' C21' C22' 120.0
C23' C22' C21' 120.0
C22' C23' C18' 120.0
C22' C23' C27' 116.1(12)
C18' C23' C27' 123.4(12)
C19' C24' C25' 114.7(18)
C19' C24' C26' 113.8(15)
C25' C24' C26' 109.4(13)
C23' C27' C29' 112(2)
C23' C27' C28' 108.4(16)
C29' C27' C28' 108.6(13)
C32 C31 Al1 63.7(4)
C33 C32 C31 118.4(7)
C33 C32 Al1 137.0(6)
C31 C32 Al1 69.8(5)
C32 C33 C34 115.5(8)
C35 C34 C33 114.6(12)
C36 C35 C34 102.5(11)
C32' C31' Al1 66.6(7)
C33' C32' C31' 113.1(10)
C33' C32' Al1 137.4(8)
C31' C32' Al1 65.8(8)
C32' C33' C34' 115.4(8)
C35' C34' C33' 112.7(8)
C34' C35' C36' 100.9(13)
C32" C31" Al1 57.4(7)
C33" C32" C31" 120.0(14)
C33" C32" Al1 130.3(15)
C31" C32" Al1 75.9(7)
C32" C33" C34" 122.2(15)
C35" C34" C33" 105.4(14)
C34" C35" C36" 90.7(16)
C42 C41 C46 120.0
C42 C41 C40 124.8(9)
C46 C41 C40 115.2(9)
C41 C42 C43 120.0
C44 C43 C42 120.0
C43 C44 C45 120.0
C44 C45 C46 120.0
C45 C46 C41 120.0
C40' C41' C42' 111.9(18)
C40' C41' C46' 127.6(18)
C42' C41' C46' 120.0
C41' C42' C43' 120.0
C44' C43' C42' 120.0
C43' C44' C45' 120.0
C46' C45' C44' 120.0
C45' C46' C41' 120.0

loop_
_geom_bond_atom_site_label_1
_geom_bond_atom_site_label_2
_geom_bond_distance
Al1 C32" 1.817(16)
Al1 N3 1.880(2)
Al1 N1 1.886(2)
Al1 C31' 1.909(18)
Al1 C32' 1.922(9)
Al1 C32 1.933(6)
Al1 C31 2.024(11)
Al1 C31" 2.093(12)
C1 N1 1.336(3)
C1 C2 1.397(4)
C1 C4 1.508(4)
N1 C6 1.454(3)
C2 C3 1.399(4)
C3 N3 1.328(3)
C3 C5 1.501(4)
N3 C18 1.436(3)
N3 C18' 1.504(10)
C6 C11 1.398(4)
C6 C7 1.405(4)
C7 C8 1.391(4)
C7 C12 1.514(4)
C8 C9 1.367(4)
C9 C10 1.367(4)
C10 C11 1.394(4)
C11 C15 1.520(4)
C12 C14 1.525(5)
C12 C13 1.529(5)
C15 C17 1.508(5)
C15 C16 1.513(6)
C18 C19 1.3900
C18 C23 1.3900
C19 C20 1.3900
C19 C24 1.534(6)
C20 C21 1.3900
C21 C22 1.3900
C22 C23 1.3900
C23 C27 1.543(5)
C24 C26 1.525(6)
C24 C25 1.534(7)
C27 C28 1.527(6)
C27 C29 1.547(7)
C18' C19' 1.3900
C18' C23' 1.3900
C19' C20' 1.3900
C19' C24' 1.519(13)
C20' C21' 1.3900
C21' C22' 1.3900
C22' C23' 1.3900
C23' C27' 1.520(13)
C24' C25' 1.528(14)
C24' C26' 1.541(14)
C27' C29' 1.531(14)
C27' C28' 1.542(14)
C31 C32 1.566(10)
C32 C33 1.536(9)
C33 C34 1.557(12)
C34 C35 1.547(12)
C35 C36 1.546(12)
C31' C32' 1.547(13)
C32' C33' 1.498(10)
C33' C34' 1.544(10)
C34' C35' 1.538(12)
C35' C36' 1.559(13)
C31" C32" 1.572(15)
C32" C33" 1.468(15)
C33" C34" 1.592(14)
C34" C35" 1.560(15)
C35" C36" 1.587(15)
C40 C41 1.472(15)
C41 C42 1.3900
C41 C46 1.3900
C42 C43 1.3900
C43 C44 1.3900
C44 C45 1.3900
C45 C46 1.3900
C40' C41' 1.33(2)
C41' C42' 1.3900
C41' C46' 1.3900
C42' C43' 1.3900
C43' C44' 1.3900
C44' C45' 1.3900
C45' C46' 1.3900
